data_7127472
loop_
_publ_author_name
'Mayakrishnan, Sivakalai'
'Tamizmani, Masilamani'
'Maheswari, Naryanan Uma'

_publ_section_title
;
 Harnessing hypervalent iodonium ylides as carbene precursors: C-H
 activation of N-methoxybenzamides with a Rh(iii)-catalyst.
;
_journal_issue 98
_journal_name_full 'Chemical communications (Cambridge, England)'
_journal_page_first 15462
_journal_page_last 15465
_journal_paper_doi 10.1039/d0cc06038k
_journal_volume 56
_journal_year 2020
_chemical_formula_moiety 'C17 H19 N O3'
_chemical_formula_sum 'C17 H19 N O3'
_chemical_formula_weight 285.33
_space_group_crystal_system monoclinic
_space_group_IT_number 14
_space_group_name_Hall '-P 2yn'
_space_group_name_H-M_alt 'P 1 21/n 1'
_atom_sites_solution_hydrogens geom
_audit_creation_method SHELXL-2014/7
_audit_update_record
;
2020-10-26 deposited with the CCDC.	2020-11-09 downloaded from the CCDC.
;
_cell_angle_alpha 90
_cell_angle_beta 97.431(2)
_cell_angle_gamma 90
_cell_formula_units_Z 4
_cell_length_a 10.7764(4)
_cell_length_b 8.4814(3)
_cell_length_c 15.9946(7)
_cell_measurement_reflns_used 3377
_cell_measurement_temperature 296(2)
_cell_measurement_theta_max 26.49
_cell_measurement_theta_min 2.16
_cell_volume 1449.61(10)
_computing_cell_refinement 'Bruker SAINT'
_computing_data_collection 'Bruker APEX2'
_computing_data_reduction 'Bruker SAINT'
_computing_molecular_graphics 'Bruker SHELXTL'
_computing_publication_material 'Bruker SHELXTL'
_computing_structure_refinement 'SHELXL-2014/7 (Sheldrick, 2014)'
_computing_structure_solution 'SHELXS-97 (Sheldrick 2008)'
_diffrn_ambient_temperature 296(2)
_diffrn_measured_fraction_theta_full 1.000
_diffrn_measured_fraction_theta_max 1.000
_diffrn_measurement_device_type 'Bruker APEX-II CCD'
_diffrn_measurement_method '\f and \w scans'
_diffrn_radiation_type MoK\a
_diffrn_radiation_wavelength 0.71073
_diffrn_reflns_av_R_equivalents 0.0260
_diffrn_reflns_av_unetI/netI 0.0242
_diffrn_reflns_Laue_measured_fraction_full 1.000
_diffrn_reflns_Laue_measured_fraction_max 1.000
_diffrn_reflns_limit_h_max 12
_diffrn_reflns_limit_h_min -12
_diffrn_reflns_limit_k_max 8
_diffrn_reflns_limit_k_min -10
_diffrn_reflns_limit_l_max 19
_diffrn_reflns_limit_l_min -18
_diffrn_reflns_number 9943
_diffrn_reflns_point_group_measured_fraction_full 1.000
_diffrn_reflns_point_group_measured_fraction_max 1.000
_diffrn_reflns_theta_full 24.995
_diffrn_reflns_theta_max 24.995
_diffrn_reflns_theta_min 2.156
_exptl_absorpt_coefficient_mu 0.090
_exptl_absorpt_correction_T_max 0.984
_exptl_absorpt_correction_T_min 0.978
_exptl_absorpt_correction_type multi-scan
_exptl_absorpt_process_details 'SADABS V2014/5(Bruker AXS.Inc)'
_exptl_crystal_colour yellow
_exptl_crystal_density_diffrn 1.307
_exptl_crystal_description Block
_exptl_crystal_F_000 608
_exptl_crystal_size_max 0.250
_exptl_crystal_size_mid 0.220
_exptl_crystal_size_min 0.180
_refine_diff_density_max 0.320
_refine_diff_density_min -0.345
_refine_diff_density_rms 0.055
_refine_ls_extinction_method none
_refine_ls_goodness_of_fit_ref 1.009
_refine_ls_hydrogen_treatment constr
_refine_ls_matrix_type full
_refine_ls_number_parameters 194
_refine_ls_number_reflns 2559
_refine_ls_number_restraints 0
_refine_ls_restrained_S_all 1.009
_refine_ls_R_factor_all 0.0630
_refine_ls_R_factor_gt 0.0467
_refine_ls_shift/su_max 0.019
_refine_ls_shift/su_mean 0.002
_refine_ls_structure_factor_coef Fsqd
_refine_ls_weighting_details 'w=1/[\s^2^(Fo^2^)+(0.0669P)^2^+0.6203P] where P=(Fo^2^+2Fc^2^)/3'
_refine_ls_weighting_scheme calc
_refine_ls_wR_factor_gt 0.1194
_refine_ls_wR_factor_ref 0.1343
_reflns_Friedel_coverage 0.000
_reflns_number_gt 1954
_reflns_number_total 2559
_reflns_threshold_expression 'I > 2\s(I)'
_cod_data_source_file d0cc06038k2.cif
_cod_data_source_block 262_a
_cod_depositor_comments 'Adding full bibliography for 7127472--7127473.cif.'
_cod_original_sg_symbol_H-M 'P 21/n'
_cod_database_code 7127472
_shelx_shelxl_version_number 2014/7
_shelx_space_group_comment
; 
The symmetry employed for this shelxl refinement is uniquely defined 
by the following loop, which should always be used as a source of 
symmetry information in preference to the above space-group names. 
They are only intended as comments. 
;
_shelx_estimated_absorpt_t_min 0.978
_shelx_estimated_absorpt_t_max 0.984

loop_
_space_group_symop_operation_xyz
'x, y, z'
'-x+1/2, y+1/2, -z+1/2'
'-x, -y, -z'
'x-1/2, -y-1/2, z-1/2'

loop_
_atom_site_label
_atom_site_type_symbol
_atom_site_fract_x
_atom_site_fract_y
_atom_site_fract_z
_atom_site_U_iso_or_equiv
_atom_site_adp_type
_atom_site_occupancy
_atom_site_site_symmetry_order
_atom_site_calc_flag
_atom_site_refinement_flags_posn
_atom_site_refinement_flags_adp
_atom_site_refinement_flags_occupancy
_atom_site_disorder_assembly
_atom_site_disorder_group
C1 C 0.58296(16) 0.3740(2) 0.61465(11) 0.0319(4) Uani 1 1 d . . . . .
C2 C 0.69623(17) 0.3237(2) 0.58826(13) 0.0406(5) Uani 1 1 d . . . . .
H2 H 0.6943 0.2649 0.5390 0.049 Uiso 1 1 calc R U . . .
C3 C 0.80951(18) 0.3600(2) 0.63388(13) 0.0433(5) Uani 1 1 d . . . . .
H3 H 0.8824 0.3245 0.6146 0.052 Uiso 1 1 calc R U . . .
C4 C 0.81928(18) 0.4481(2) 0.70804(13) 0.0400(5) Uani 1 1 d . . . . .
C5 C 0.70948(17) 0.4968(2) 0.73536(12) 0.0374(5) Uani 1 1 d . . . . .
H5 H 0.7129 0.5548 0.7850 0.045 Uiso 1 1 calc R U . . .
C6 C 0.59276(16) 0.4610(2) 0.69009(11) 0.0324(4) Uani 1 1 d . . . . .
C7 C 0.48207(17) 0.5199(2) 0.72398(11) 0.0339(4) Uani 1 1 d . . . . .
C8 C 0.35504(16) 0.3918(2) 0.60241(11) 0.0310(4) Uani 1 1 d . . . . .
C9 C 0.22283(17) 0.3574(2) 0.56520(13) 0.0383(5) Uani 1 1 d . . . . .
H9A H 0.1902 0.4471 0.5317 0.046 Uiso 1 1 calc R U . . .
H9B H 0.1721 0.3440 0.6105 0.046 Uiso 1 1 calc R U . . .
C10 C 0.21103(17) 0.2100(2) 0.50982(12) 0.0375(5) Uani 1 1 d . . . . .
C11 C 0.30855(18) 0.2227(3) 0.44871(12) 0.0428(5) Uani 1 1 d . . . . .
H11A H 0.3085 0.1248 0.4174 0.051 Uiso 1 1 calc R U . . .
H11B H 0.2830 0.3060 0.4086 0.051 Uiso 1 1 calc R U . . .
C12 C 0.43978(18) 0.2556(2) 0.48825(12) 0.0408(5) Uani 1 1 d . . . . .
C13 C 0.45936(16) 0.3393(2) 0.56985(11) 0.0323(4) Uani 1 1 d . . . . .
C14 C 0.94470(19) 0.4898(3) 0.75592(15) 0.0562(6) Uani 1 1 d . . . . .
H14A H 0.9445 0.5984 0.7727 0.084 Uiso 1 1 calc R U . . .
H14B H 1.0089 0.4732 0.7205 0.084 Uiso 1 1 calc R U . . .
H14C H 0.9605 0.4242 0.8051 0.084 Uiso 1 1 calc R U . . .
C15 C 0.2390(2) 0.6983(2) 0.68001(16) 0.0539(6) Uani 1 1 d . . . . .
H15A H 0.3084 0.7622 0.7035 0.081 Uiso 1 1 calc R U . . .
H15B H 0.1641 0.7344 0.7006 0.081 Uiso 1 1 calc R U . . .
H15C H 0.2291 0.7063 0.6196 0.081 Uiso 1 1 calc R U . . .
C16 C 0.0801(2) 0.2058(3) 0.46060(15) 0.0575(6) Uani 1 1 d . . . . .
H16A H 0.0726 0.1160 0.4238 0.086 Uiso 1 1 calc R U . . .
H16B H 0.0660 0.3004 0.4278 0.086 Uiso 1 1 calc R U . . .
H16C H 0.0192 0.1986 0.4992 0.086 Uiso 1 1 calc R U . . .
C17 C 0.2330(2) 0.0617(2) 0.56347(15) 0.0515(6) Uani 1 1 d . . . . .
H17A H 0.3170 0.0623 0.5922 0.077 Uiso 1 1 calc R U . . .
H17B H 0.2212 -0.0297 0.5279 0.077 Uiso 1 1 calc R U . . .
H17C H 0.1749 0.0590 0.6041 0.077 Uiso 1 1 calc R U . . .
N1 N 0.37002(13) 0.48190(17) 0.67475(9) 0.0320(4) Uani 1 1 d . . . . .
O1 O 0.48231(13) 0.59639(18) 0.78841(9) 0.0503(4) Uani 1 1 d . . . . .
O2 O 0.26195(11) 0.53631(15) 0.70450(8) 0.0392(4) Uani 1 1 d . . . . .
O3 O 0.52645(15) 0.2209(2) 0.44956(11) 0.0744(6) Uani 1 1 d . . . . .

loop_
_atom_site_aniso_label
_atom_site_aniso_U_11
_atom_site_aniso_U_22
_atom_site_aniso_U_33
_atom_site_aniso_U_23
_atom_site_aniso_U_13
_atom_site_aniso_U_12
C1 0.0323(9) 0.0308(10) 0.0332(10) 0.0039(8) 0.0066(7) 0.0015(7)
C2 0.0378(10) 0.0432(11) 0.0417(11) -0.0030(9) 0.0091(8) 0.0053(9)
C3 0.0330(10) 0.0458(12) 0.0524(13) 0.0035(10) 0.0107(9) 0.0083(8)
C4 0.0323(10) 0.0427(11) 0.0439(12) 0.0091(9) 0.0015(8) 0.0018(8)
C5 0.0371(10) 0.0404(11) 0.0343(10) 0.0023(9) 0.0029(8) -0.0009(8)
C6 0.0324(10) 0.0337(10) 0.0318(10) 0.0052(8) 0.0067(8) 0.0013(7)
C7 0.0339(10) 0.0374(10) 0.0311(10) 0.0000(8) 0.0072(8) -0.0033(8)
C8 0.0330(10) 0.0279(9) 0.0326(10) 0.0021(8) 0.0059(7) -0.0007(7)
C9 0.0310(10) 0.0397(11) 0.0438(11) -0.0037(9) 0.0038(8) 0.0005(8)
C10 0.0359(10) 0.0383(11) 0.0385(11) -0.0049(9) 0.0056(8) -0.0060(8)
C11 0.0446(11) 0.0504(12) 0.0337(11) -0.0053(9) 0.0061(9) -0.0078(9)
C12 0.0407(11) 0.0449(11) 0.0383(11) -0.0049(9) 0.0106(9) 0.0014(9)
C13 0.0340(10) 0.0313(10) 0.0324(10) 0.0002(8) 0.0072(8) 0.0004(7)
C14 0.0355(12) 0.0686(15) 0.0625(15) 0.0004(12) -0.0015(10) -0.0008(10)
C15 0.0465(12) 0.0397(12) 0.0770(16) -0.0051(11) 0.0139(11) 0.0078(9)
C16 0.0425(12) 0.0699(16) 0.0589(14) -0.0142(12) 0.0017(10) -0.0109(11)
C17 0.0576(13) 0.0404(12) 0.0598(14) 0.0010(10) 0.0199(11) -0.0058(10)
N1 0.0282(8) 0.0343(8) 0.0352(9) -0.0030(7) 0.0104(6) 0.0008(6)
O1 0.0440(8) 0.0670(10) 0.0409(8) -0.0196(7) 0.0102(6) -0.0045(7)
O2 0.0332(7) 0.0401(8) 0.0478(8) -0.0060(6) 0.0178(6) 0.0003(5)
O3 0.0474(9) 0.1187(16) 0.0590(11) -0.0426(10) 0.0131(8) 0.0048(9)

loop_
_atom_type_symbol
_atom_type_description
_atom_type_scat_dispersion_real
_atom_type_scat_dispersion_imag
_atom_type_scat_source
C C 0.0033 0.0016 'International Tables Vol C Tables 4.2.6.8 and 6.1.1.4'
H H 0.0000 0.0000 'International Tables Vol C Tables 4.2.6.8 and 6.1.1.4'
N N 0.0061 0.0033 'International Tables Vol C Tables 4.2.6.8 and 6.1.1.4'
O O 0.0106 0.0060 'International Tables Vol C Tables 4.2.6.8 and 6.1.1.4'

loop_
_geom_angle_atom_site_label_1
_geom_angle_atom_site_label_2
_geom_angle_atom_site_label_3
_geom_angle
_geom_angle_site_symmetry_1
_geom_angle_site_symmetry_3
_geom_angle_publ_flag
C6 C1 C2 116.37(17) . . ?
C6 C1 C13 119.32(16) . . ?
C2 C1 C13 124.31(17) . . ?
C3 C2 C1 121.22(19) . . ?
C3 C2 H2 119.4 . . ?
C1 C2 H2 119.4 . . ?
C2 C3 C4 122.41(18) . . ?
C2 C3 H3 118.8 . . ?
C4 C3 H3 118.8 . . ?
C5 C4 C3 117.23(18) . . ?
C5 C4 C14 121.30(19) . . ?
C3 C4 C14 121.47(18) . . ?
C4 C5 C6 121.45(19) . . ?
C4 C5 H5 119.3 . . ?
C6 C5 H5 119.3 . . ?
C5 C6 C1 121.32(17) . . ?
C5 C6 C7 117.11(17) . . ?
C1 C6 C7 121.56(16) . . ?
O1 C7 N1 120.60(16) . . ?
O1 C7 C6 125.73(17) . . ?
N1 C7 C6 113.67(16) . . ?
C13 C8 N1 119.05(16) . . ?
C13 C8 C9 124.64(17) . . ?
N1 C8 C9 116.30(15) . . ?
C8 C9 C10 113.13(15) . . ?
C8 C9 H9A 109.0 . . ?
C10 C9 H9A 109.0 . . ?
C8 C9 H9B 109.0 . . ?
C10 C9 H9B 109.0 . . ?
H9A C9 H9B 107.8 . . ?
C17 C10 C16 109.77(17) . . ?
C17 C10 C9 110.72(17) . . ?
C16 C10 C9 108.67(16) . . ?
C17 C10 C11 110.40(17) . . ?
C16 C10 C11 109.78(17) . . ?
C9 C10 C11 107.46(15) . . ?
C12 C11 C10 115.63(16) . . ?
C12 C11 H11A 108.4 . . ?
C10 C11 H11A 108.4 . . ?
C12 C11 H11B 108.4 . . ?
C10 C11 H11B 108.4 . . ?
H11A C11 H11B 107.4 . . ?
O3 C12 C13 122.18(18) . . ?
O3 C12 C11 118.87(18) . . ?
C13 C12 C11 118.80(16) . . ?
C8 C13 C1 119.25(16) . . ?
C8 C13 C12 117.45(16) . . ?
C1 C13 C12 123.25(16) . . ?
C4 C14 H14A 109.5 . . ?
C4 C14 H14B 109.5 . . ?
H14A C14 H14B 109.5 . . ?
C4 C14 H14C 109.5 . . ?
H14A C14 H14C 109.5 . . ?
H14B C14 H14C 109.5 . . ?
O2 C15 H15A 109.5 . . ?
O2 C15 H15B 109.5 . . ?
H15A C15 H15B 109.5 . . ?
O2 C15 H15C 109.5 . . ?
H15A C15 H15C 109.5 . . ?
H15B C15 H15C 109.5 . . ?
C10 C16 H16A 109.5 . . ?
C10 C16 H16B 109.5 . . ?
H16A C16 H16B 109.5 . . ?
C10 C16 H16C 109.5 . . ?
H16A C16 H16C 109.5 . . ?
H16B C16 H16C 109.5 . . ?
C10 C17 H17A 109.5 . . ?
C10 C17 H17B 109.5 . . ?
H17A C17 H17B 109.5 . . ?
C10 C17 H17C 109.5 . . ?
H17A C17 H17C 109.5 . . ?
H17B C17 H17C 109.5 . . ?
C8 N1 C7 127.03(15) . . ?
C8 N1 O2 117.27(13) . . ?
C7 N1 O2 115.65(14) . . ?
N1 O2 C15 110.18(13) . . ?

loop_
_geom_bond_atom_site_label_1
_geom_bond_atom_site_label_2
_geom_bond_distance
_geom_bond_site_symmetry_2
_geom_bond_publ_flag
C1 C6 1.407(3) . ?
C1 C2 1.408(3) . ?
C1 C13 1.459(3) . ?
C2 C3 1.374(3) . ?
C2 H2 0.9300 . ?
C3 C4 1.394(3) . ?
C3 H3 0.9300 . ?
C4 C5 1.377(3) . ?
C4 C14 1.507(3) . ?
C5 C6 1.401(2) . ?
C5 H5 0.9300 . ?
C6 C7 1.461(3) . ?
C7 O1 1.217(2) . ?
C7 N1 1.391(2) . ?
C8 C13 1.373(2) . ?
C8 N1 1.378(2) . ?
C8 C9 1.500(2) . ?
C9 C10 1.528(3) . ?
C9 H9A 0.9700 . ?
C9 H9B 0.9700 . ?
C10 C17 1.524(3) . ?
C10 C16 1.525(3) . ?
C10 C11 1.529(3) . ?
C11 C12 1.499(3) . ?
C11 H11A 0.9700 . ?
C11 H11B 0.9700 . ?
C12 O3 1.221(2) . ?
C12 C13 1.476(3) . ?
C14 H14A 0.9600 . ?
C14 H14B 0.9600 . ?
C14 H14C 0.9600 . ?
C15 O2 1.442(2) . ?
C15 H15A 0.9600 . ?
C15 H15B 0.9600 . ?
C15 H15C 0.9600 . ?
C16 H16A 0.9600 . ?
C16 H16B 0.9600 . ?
C16 H16C 0.9600 . ?
C17 H17A 0.9600 . ?
C17 H17B 0.9600 . ?
C17 H17C 0.9600 . ?
N1 O2 1.3926(18) . ?

loop_
_geom_torsion_atom_site_label_1
_geom_torsion_atom_site_label_2
_geom_torsion_atom_site_label_3
_geom_torsion_atom_site_label_4
_geom_torsion
_geom_torsion_site_symmetry_1
_geom_torsion_site_symmetry_2
_geom_torsion_site_symmetry_3
_geom_torsion_site_symmetry_4
_geom_torsion_publ_flag
C6 C1 C2 C3 -0.6(3) . . . . ?
C13 C1 C2 C3 -179.63(18) . . . . ?
C1 C2 C3 C4 -0.2(3) . . . . ?
C2 C3 C4 C5 0.9(3) . . . . ?
C2 C3 C4 C14 -178.52(19) . . . . ?
C3 C4 C5 C6 -0.7(3) . . . . ?
C14 C4 C5 C6 178.69(18) . . . . ?
C4 C5 C6 C1 -0.1(3) . . . . ?
C4 C5 C6 C7 -179.28(17) . . . . ?
C2 C1 C6 C5 0.8(3) . . . . ?
C13 C1 C6 C5 179.84(16) . . . . ?
C2 C1 C6 C7 179.92(17) . . . . ?
C13 C1 C6 C7 -1.0(3) . . . . ?
C5 C6 C7 O1 -0.5(3) . . . . ?
C1 C6 C7 O1 -179.70(18) . . . . ?
C5 C6 C7 N1 178.94(15) . . . . ?
C1 C6 C7 N1 -0.2(3) . . . . ?
C13 C8 C9 C10 22.7(3) . . . . ?
N1 C8 C9 C10 -156.82(16) . . . . ?
C8 C9 C10 C17 71.5(2) . . . . ?
C8 C9 C10 C16 -167.85(17) . . . . ?
C8 C9 C10 C11 -49.1(2) . . . . ?
C17 C10 C11 C12 -68.9(2) . . . . ?
C16 C10 C11 C12 169.97(18) . . . . ?
C9 C10 C11 C12 52.0(2) . . . . ?
C10 C11 C12 O3 158.0(2) . . . . ?
C10 C11 C12 C13 -26.4(3) . . . . ?
N1 C8 C13 C1 2.8(3) . . . . ?
C9 C8 C13 C1 -176.73(16) . . . . ?
N1 C8 C13 C12 -174.56(16) . . . . ?
C9 C8 C13 C12 6.0(3) . . . . ?
C6 C1 C13 C8 -0.2(3) . . . . ?
C2 C1 C13 C8 178.72(17) . . . . ?
C6 C1 C13 C12 176.91(17) . . . . ?
C2 C1 C13 C12 -4.1(3) . . . . ?
O3 C12 C13 C8 171.3(2) . . . . ?
C11 C12 C13 C8 -4.3(3) . . . . ?
O3 C12 C13 C1 -5.9(3) . . . . ?
C11 C12 C13 C1 178.55(17) . . . . ?
C13 C8 N1 C7 -4.4(3) . . . . ?
C9 C8 N1 C7 175.08(17) . . . . ?
C13 C8 N1 O2 178.37(15) . . . . ?
C9 C8 N1 O2 -2.1(2) . . . . ?
O1 C7 N1 C8 -177.44(17) . . . . ?
C6 C7 N1 C8 3.0(3) . . . . ?
O1 C7 N1 O2 -0.2(3) . . . . ?
C6 C7 N1 O2 -179.72(14) . . . . ?
C8 N1 O2 C15 -99.98(18) . . . . ?
C7 N1 O2 C15 82.51(19) . . . . ?
